data_7053907
loop_
_publ_author_name
'Salmon, Lionel'
'Thu\'ery, Pierre'
'Rivi\`ere, Eric'
'Costes, Jean-Pierre'
'. Mota, Antonio J'
'Ephritikhine, Michel'

_publ_section_title
;
 Structural, magnetic and theoretical calculations of a ferromagnetically
 coupled tetranuclear copper(ii) square complex
;
_journal_issue 3
_journal_name_full 'New Journal of Chemistry'
_journal_page_first 1306
_journal_paper_doi 10.1039/c3nj01512b
_journal_volume 38
_journal_year 2014
_chemical_formula_sum 'C58 H64 N4 O11 Zn2'
_chemical_formula_weight 1123.87
_space_group_IT_number 14
_symmetry_cell_setting monoclinic
_symmetry_space_group_name_Hall '-P 2yn'
_symmetry_space_group_name_H-M 'P 1 21/n 1'
_atom_sites_solution_hydrogens geom
_atom_sites_solution_primary direct
_atom_sites_solution_secondary difmap
_audit_creation_method SHELXL-97
_cell_angle_alpha 90.00
_cell_angle_beta 103.294(9)
_cell_angle_gamma 90.00
_cell_formula_units_Z 2
_cell_length_a 12.235(3)
_cell_length_b 16.9476(18)
_cell_length_c 13.042(3)
_cell_measurement_reflns_used 16859
_cell_measurement_temperature 100(2)
_cell_measurement_theta_max 25.68
_cell_measurement_theta_min 2.06
_cell_volume 2631.8(9)
_computing_cell_refinement 'DENZO-SMN (Otwinowski & Minor, 1997)'
_computing_data_collection 'Kappa-CCD software (Nonius B.V., 1998)'
_computing_data_reduction 'DENZO-SMN (Otwinowski & Minor, 1997)'
_computing_molecular_graphics 'SHELXTL (Sheldrick, 1999)'
_computing_publication_material 'SHELXTL (Sheldrick, 1999)'
_computing_structure_refinement 'SHELXL-97 (Sheldrick, 1997)'
_computing_structure_solution 'SHELXS-97 (Sheldrick, 1997)'
_diffrn_ambient_temperature 100(2)
_diffrn_measured_fraction_theta_full 0.921
_diffrn_measured_fraction_theta_max 0.921
_diffrn_measurement_device_type 'Nonius Kappa-CCD'
_diffrn_measurement_method '\f scans'
_diffrn_radiation_monochromator graphite
_diffrn_radiation_source 'fine-focus sealed tube'
_diffrn_radiation_type MoK\a
_diffrn_radiation_wavelength 0.71073
_diffrn_reflns_av_R_equivalents 0.1157
_diffrn_reflns_av_unetI/netI 0.1233
_diffrn_reflns_limit_h_max 14
_diffrn_reflns_limit_h_min -14
_diffrn_reflns_limit_k_max 20
_diffrn_reflns_limit_k_min -20
_diffrn_reflns_limit_l_max 15
_diffrn_reflns_limit_l_min -15
_diffrn_reflns_number 16859
_diffrn_reflns_theta_full 25.68
_diffrn_reflns_theta_max 25.68
_diffrn_reflns_theta_min 2.06
_diffrn_standards_decay_% none
_diffrn_standards_interval_time 0
_exptl_absorpt_coefficient_mu 0.977
_exptl_absorpt_correction_T_max 0.947
_exptl_absorpt_correction_T_min 0.884
_exptl_absorpt_correction_type refdelf
_exptl_absorpt_process_details 'program DELABS from PLATON (Spek, 2000)'
_exptl_crystal_colour 'translucent light yellow'
_exptl_crystal_density_diffrn 1.418
_exptl_crystal_density_meas ?
_exptl_crystal_description parallelepiped
_exptl_crystal_F_000 1176
_exptl_crystal_size_max 0.10
_exptl_crystal_size_mid 0.08
_exptl_crystal_size_min 0.05
_refine_diff_density_max 0.756
_refine_diff_density_min -0.495
_refine_diff_density_rms 0.105
_refine_ls_extinction_method none
_refine_ls_goodness_of_fit_ref 1.012
_refine_ls_hydrogen_treatment constr
_refine_ls_matrix_type full
_refine_ls_number_parameters 355
_refine_ls_number_reflns 4594
_refine_ls_number_restraints 60
_refine_ls_restrained_S_all 1.010
_refine_ls_R_factor_all 0.2079
_refine_ls_R_factor_gt 0.0936
_refine_ls_shift/su_max 0.000
_refine_ls_shift/su_mean 0.000
_refine_ls_structure_factor_coef Fsqd
_refine_ls_weighting_details 'calc w=1/[\s^2^(Fo^2^)+(0.0714P)^2^+0.9714P] where P=(Fo^2^+2Fc^2^)/3'
_refine_ls_weighting_scheme calc
_refine_ls_wR_factor_gt 0.1711
_refine_ls_wR_factor_ref 0.2204
_reflns_number_gt 2167
_reflns_number_total 4594
_reflns_threshold_expression >2sigma(I)
_cod_data_source_file c3nj01512b.txt
_cod_data_source_block 1.3THF
_cod_depositor_comments
;
The following automatic conversions were performed:

'_exptl_crystal_density_meas' value 'not measured' was changed to '?'
- the value is perceived as not measured.

Automatic conversion script
Id: cif_fix_values 3008 2015-01-20 13:52:24Z robertas 
;
_cod_original_sg_symbol_H-M 'P 21/n'
_cod_database_code 7053907

loop_
_symmetry_equiv_pos_as_xyz
'x, y, z'
'-x+1/2, y+1/2, -z+1/2'
'-x, -y, -z'
'x-1/2, -y-1/2, z-1/2'

loop_
_atom_site_label
_atom_site_type_symbol
_atom_site_fract_x
_atom_site_fract_y
_atom_site_fract_z
_atom_site_U_iso_or_equiv
_atom_site_adp_type
_atom_site_occupancy
_atom_site_symmetry_multiplicity
_atom_site_calc_flag
_atom_site_refinement_flags
Zn Zn 0.42192(10) 0.53913(6) 0.22204(8) 0.0288(3) Uani 1 1 d .
N1 N 0.3454(6) 0.4602(4) 0.2979(5) 0.0294(17) Uani 1 1 d .
N2 N 0.4540(7) 0.4040(4) 0.6767(5) 0.0291(19) Uani 1 1 d .
O1 O 0.4441(7) 0.3985(4) -0.0736(5) 0.0421(19) Uani 1 1 d .
H1 H 0.4815 0.4420 -0.0360 0.051 Uiso 1 1 d R
O2 O 0.4350(6) 0.4710(3) 0.1068(4) 0.0340(16) Uani 1 1 d .
O3 O 0.6598(6) 0.3688(3) 0.8356(5) 0.0374(17) Uani 1 1 d .
O4 O 0.7650(7) 0.2622(4) 0.9729(6) 0.054(2) Uani 1 1 d .
H4 H 0.8031 0.3052 0.9453 0.064 Uiso 1 1 d R
C1 C 0.3874(9) 0.3638(5) -0.0077(7) 0.031(2) Uani 1 1 d .
C2 C 0.3790(9) 0.4014(5) 0.0874(7) 0.031(2) Uani 1 1 d .
C3 C 0.3183(8) 0.3635(5) 0.1514(6) 0.027(2) Uani 1 1 d .
C4 C 0.2661(9) 0.2915(5) 0.1210(7) 0.036(3) Uani 1 1 d .
H4A H 0.2261 0.2669 0.1647 0.043 Uiso 1 1 calc R
C5 C 0.2725(10) 0.2562(5) 0.0284(8) 0.046(3) Uani 1 1 d .
H5 H 0.2376 0.2079 0.0093 0.055 Uiso 1 1 calc R
C6 C 0.3311(10) 0.2928(5) -0.0363(7) 0.041(3) Uani 1 1 d .
H6 H 0.3332 0.2697 -0.1005 0.050 Uiso 1 1 calc R
C7 C 0.3079(9) 0.3925(5) 0.2514(7) 0.038(3) Uani 1 1 d .
H7 H 0.2699 0.3599 0.2888 0.046 Uiso 1 1 calc R
C8 C 0.3287(8) 0.4709(5) 0.4037(6) 0.030(2) Uani 1 1 d .
C9 C 0.4011(9) 0.4310(5) 0.4884(6) 0.027(2) Uani 1 1 d .
C10 C 0.3841(8) 0.4441(4) 0.5873(7) 0.025(2) Uani 1 1 d .
C11 C 0.3044(8) 0.4962(5) 0.6093(7) 0.027(2) Uani 1 1 d .
C12 C 0.2366(8) 0.5355(5) 0.5209(6) 0.029(2) Uani 1 1 d .
H12 H 0.1828 0.5710 0.5325 0.034 Uiso 1 1 calc R
C13 C 0.2466(8) 0.5239(4) 0.4199(7) 0.030(2) Uani 1 1 d .
C14 C 0.4876(9) 0.3746(5) 0.4684(6) 0.030(2) Uani 1 1 d .
H14A H 0.5489 0.3723 0.5294 0.045 Uiso 1 1 calc R
H14B H 0.5147 0.3922 0.4088 0.045 Uiso 1 1 calc R
H14C H 0.4548 0.3232 0.4543 0.045 Uiso 1 1 calc R
C15 C 0.2876(9) 0.5101(6) 0.7188(7) 0.039(3) Uani 1 1 d .
H15A H 0.3538 0.5340 0.7614 0.058 Uiso 1 1 calc R
H15B H 0.2739 0.4606 0.7495 0.058 Uiso 1 1 calc R
H15C H 0.2245 0.5444 0.7153 0.058 Uiso 1 1 calc R
C16 C 0.1694(10) 0.5643(6) 0.3271(7) 0.043(3) Uani 1 1 d .
H16A H 0.1198 0.5994 0.3522 0.064 Uiso 1 1 calc R
H16B H 0.1261 0.5253 0.2819 0.064 Uiso 1 1 calc R
H16C H 0.2135 0.5938 0.2883 0.064 Uiso 1 1 calc R
C17 C 0.4431(9) 0.3281(5) 0.6850(7) 0.032(2) Uani 1 1 d .
H17 H 0.3852 0.3044 0.6358 0.039 Uiso 1 1 calc R
C18 C 0.5110(9) 0.2765(5) 0.7622(7) 0.032(2) Uani 1 1 d .
C19 C 0.6106(10) 0.2992(5) 0.8324(7) 0.040(3) Uani 1 1 d .
C20 C 0.6684(10) 0.2401(6) 0.9079(7) 0.039(3) Uani 1 1 d .
C21 C 0.6246(11) 0.1678(6) 0.9112(9) 0.051(3) Uani 1 1 d .
H21 H 0.6594 0.1323 0.9628 0.062 Uiso 1 1 calc R
C22 C 0.5256(11) 0.1449(5) 0.8369(9) 0.047(3) Uani 1 1 d .
H22 H 0.4983 0.0939 0.8396 0.056 Uiso 1 1 calc R
C23 C 0.4680(10) 0.1969(5) 0.7597(9) 0.041(3) Uani 1 1 d .
H23 H 0.4051 0.1809 0.7093 0.050 Uiso 1 1 calc R
O5 O 0.4049(12) 0.7043(8) 0.7360(10) 0.135(5) Uani 1 1 d U
C24 C 0.3582(14) 0.7223(8) 0.8325(12) 0.087(5) Uani 1 1 d U
H24A H 0.2842 0.6997 0.8268 0.104 Uiso 1 1 calc R
H24B H 0.4083 0.7047 0.8974 0.104 Uiso 1 1 calc R
C25 C 0.3547(18) 0.8064(10) 0.8239(15) 0.119(6) Uani 1 1 d U
H25A H 0.2768 0.8219 0.8151 0.143 Uiso 1 1 calc R
H25B H 0.3948 0.8271 0.8915 0.143 Uiso 1 1 calc R
C26 C 0.3970(15) 0.8471(9) 0.7444(13) 0.099(5) Uani 1 1 d U
H26A H 0.4497 0.8883 0.7744 0.119 Uiso 1 1 calc R
H26B H 0.3368 0.8695 0.6906 0.119 Uiso 1 1 calc R
C27 C 0.4529(13) 0.7812(8) 0.7030(11) 0.079(4) Uani 1 1 d U
H27A H 0.5334 0.7834 0.7316 0.095 Uiso 1 1 calc R
H27B H 0.4389 0.7844 0.6268 0.095 Uiso 1 1 calc R
O6 O 0.886(2) 0.4031(11) 1.0219(16) 0.093(6) Uani 0.50 1 d PU
C28 C 0.9564(18) 0.5316(11) 1.0042(16) 0.127(7) Uani 1 1 d U
C29 C 0.858(3) 0.4857(18) 1.002(3) 0.098(11) Uani 0.50 1 d PU
C30 C 1.000(4) 0.394(2) 1.021(3) 0.131(14) Uani 0.50 1 d PU

loop_
_atom_site_aniso_label
_atom_site_aniso_U_11
_atom_site_aniso_U_22
_atom_site_aniso_U_33
_atom_site_aniso_U_23
_atom_site_aniso_U_13
_atom_site_aniso_U_12
Zn 0.0354(7) 0.0258(5) 0.0245(5) -0.0008(5) 0.0053(4) -0.0003(6)
N1 0.029(5) 0.035(4) 0.022(3) 0.008(4) 0.001(3) 0.019(4)
N2 0.041(6) 0.018(4) 0.029(4) -0.004(3) 0.009(4) -0.008(3)
O1 0.056(6) 0.043(4) 0.031(4) -0.010(3) 0.016(4) -0.010(3)
O2 0.040(5) 0.035(4) 0.029(3) 0.000(3) 0.013(3) -0.001(3)
O3 0.045(5) 0.031(4) 0.032(4) 0.000(3) 0.001(3) 0.000(3)
O4 0.044(5) 0.064(5) 0.051(5) 0.022(4) 0.007(4) 0.009(4)
C1 0.039(7) 0.031(5) 0.029(5) 0.000(4) 0.020(5) 0.001(4)
C2 0.027(6) 0.046(6) 0.019(4) -0.001(4) 0.004(4) 0.011(4)
C3 0.028(6) 0.039(5) 0.016(4) 0.003(4) 0.008(4) -0.001(4)
C4 0.049(8) 0.027(5) 0.032(5) -0.002(4) 0.010(5) -0.011(5)
C5 0.058(9) 0.027(5) 0.058(7) -0.002(5) 0.024(6) 0.000(5)
C6 0.052(8) 0.043(6) 0.030(5) -0.013(4) 0.013(5) -0.015(5)
C7 0.050(8) 0.030(5) 0.036(6) 0.000(4) 0.012(5) -0.002(5)
C8 0.041(6) 0.028(5) 0.024(4) -0.002(4) 0.016(4) -0.009(4)
C9 0.042(7) 0.024(4) 0.012(4) -0.003(3) -0.003(4) 0.004(4)
C10 0.030(6) 0.016(4) 0.029(5) -0.006(3) 0.009(4) 0.001(3)
C11 0.034(6) 0.024(4) 0.024(5) -0.003(4) 0.010(4) -0.009(4)
C12 0.028(6) 0.029(4) 0.034(5) -0.007(4) 0.018(4) 0.009(4)
C13 0.040(6) 0.017(5) 0.032(5) -0.002(3) 0.009(4) 0.003(4)
C14 0.042(7) 0.038(5) 0.006(4) -0.005(3) -0.001(4) -0.008(4)
C15 0.046(7) 0.052(6) 0.022(5) -0.007(4) 0.017(5) 0.010(5)
C16 0.054(8) 0.052(6) 0.026(5) 0.003(4) 0.017(5) 0.011(5)
C17 0.033(7) 0.033(5) 0.036(5) -0.010(4) 0.019(5) -0.008(4)
C18 0.055(8) 0.018(5) 0.023(5) 0.006(3) 0.010(5) 0.007(4)
C19 0.070(9) 0.031(5) 0.025(5) 0.012(4) 0.022(6) 0.014(5)
C20 0.051(8) 0.045(6) 0.026(5) 0.004(4) 0.020(5) 0.006(5)
C21 0.075(10) 0.036(6) 0.048(7) 0.017(5) 0.022(7) 0.019(6)
C22 0.062(9) 0.023(5) 0.065(7) 0.017(5) 0.033(7) 0.013(5)
C23 0.039(7) 0.030(5) 0.061(7) 0.007(5) 0.023(6) 0.005(5)
O5 0.137(6) 0.136(6) 0.131(6) -0.001(4) 0.030(5) 0.005(5)
C24 0.086(6) 0.088(6) 0.086(6) -0.007(4) 0.018(5) 0.003(5)
C25 0.126(8) 0.116(7) 0.114(8) -0.003(5) 0.024(5) 0.018(5)
C26 0.097(7) 0.093(6) 0.105(7) -0.013(5) 0.020(5) 0.006(5)
C27 0.079(6) 0.075(6) 0.084(6) -0.008(4) 0.019(4) 0.004(4)
O6 0.093(7) 0.093(7) 0.094(7) 0.000(3) 0.020(4) 0.004(4)
C28 0.125(8) 0.125(8) 0.129(8) 0.004(5) 0.027(5) 0.001(5)
C29 0.097(11) 0.097(11) 0.100(11) 0.000(5) 0.021(5) 0.002(5)
C30 0.131(15) 0.132(15) 0.132(15) 0.002(5) 0.032(6) 0.000(5)

loop_
_atom_type_symbol
_atom_type_description
_atom_type_scat_dispersion_real
_atom_type_scat_dispersion_imag
_atom_type_scat_source
C C 0.0033 0.0016 'International Tables Vol C Tables 4.2.6.8 and 6.1.1.4'
H H 0.0000 0.0000 'International Tables Vol C Tables 4.2.6.8 and 6.1.1.4'
N N 0.0061 0.0033 'International Tables Vol C Tables 4.2.6.8 and 6.1.1.4'
O O 0.0106 0.0060 'International Tables Vol C Tables 4.2.6.8 and 6.1.1.4'
Zn Zn 0.2839 1.4301 'International Tables Vol C Tables 4.2.6.8 and 6.1.1.4'

loop_
_geom_angle_atom_site_label_1
_geom_angle_atom_site_label_2
_geom_angle_atom_site_label_3
_geom_angle
_geom_angle_site_symmetry_1
_geom_angle_site_symmetry_3
O3 Zn O2 108.2(3) 3_666 .
O3 Zn N2 96.6(3) 3_666 3_666
O2 Zn N2 127.7(3) . 3_666
O3 Zn N1 118.3(3) 3_666 .
O2 Zn N1 96.7(3) . .
N2 Zn N1 111.1(3) 3_666 .
O3 Zn Zn 122.78(19) 3_666 3_666
O2 Zn Zn 128.66(18) . 3_666
N2 Zn Zn 56.0(2) 3_666 3_666
N1 Zn Zn 55.1(2) . 3_666
C7 N1 C8 115.7(8) . .
C7 N1 Zn 119.9(6) . .
C8 N1 Zn 124.4(6) . .
C17 N2 C10 118.6(8) . .
C17 N2 Zn 119.6(7) . 3_666
C10 N2 Zn 121.4(5) . 3_666
C2 O2 Zn 122.4(5) . .
C19 O3 Zn 121.5(7) . 3_666
O1 C1 C6 119.9(8) . .
O1 C1 C2 120.6(8) . .
C6 C1 C2 119.4(9) . .
O2 C2 C3 127.2(8) . .
O2 C2 C1 114.8(8) . .
C3 C2 C1 118.0(9) . .
C4 C3 C2 120.5(8) . .
C4 C3 C7 115.5(8) . .
C2 C3 C7 124.0(9) . .
C5 C4 C3 121.3(9) . .
C4 C5 C6 119.3(9) . .
C5 C6 C1 121.4(9) . .
N1 C7 C3 128.4(9) . .
C13 C8 C9 122.0(8) . .
C13 C8 N1 119.1(8) . .
C9 C8 N1 118.8(8) . .
C10 C9 C8 116.9(8) . .
C10 C9 C14 122.3(7) . .
C8 C9 C14 120.7(7) . .
C9 C10 C11 124.1(8) . .
C9 C10 N2 119.5(8) . .
C11 C10 N2 116.4(7) . .
C10 C11 C12 115.9(8) . .
C10 C11 C15 123.2(8) . .
C12 C11 C15 120.9(8) . .
C13 C12 C11 123.3(8) . .
C12 C13 C8 117.8(8) . .
C12 C13 C16 121.9(8) . .
C8 C13 C16 120.4(8) . .
N2 C17 C18 127.2(9) . .
C19 C18 C17 124.4(8) . .
C19 C18 C23 121.9(8) . .
C17 C18 C23 113.7(9) . .
O3 C19 C18 126.0(8) . .
O3 C19 C20 116.2(10) . .
C18 C19 C20 117.7(9) . .
O4 C20 C21 122.4(10) . .
O4 C20 C19 117.0(9) . .
C21 C20 C19 120.7(11) . .
C20 C21 C22 120.8(10) . .
C23 C22 C21 121.9(9) . .
C22 C23 C18 116.8(10) . .
C24 O5 C27 107.5(11) . .
C25 C24 O5 98.3(13) . .
C26 C25 C24 121.7(16) . .
C25 C26 C27 100.1(14) . .
C26 C27 O5 107.5(13) . .
C30 O6 C29 107(3) . .
C29 C28 C28 102(2) . 3_767
C30 C28 C28 107(3) 3_767 3_767
C28 C29 O6 111(3) . .
O6 C30 C28 110(3) . 3_767

loop_
_geom_bond_atom_site_label_1
_geom_bond_atom_site_label_2
_geom_bond_distance
_geom_bond_site_symmetry_2
Zn O3 1.912(6) 3_666
Zn O2 1.930(6) .
Zn N2 2.014(7) 3_666
Zn N1 2.018(8) .
Zn Zn 7.183(3) 3_666
N1 C7 1.328(11) .
N1 C8 1.451(10) .
N2 C17 1.301(10) .
N2 C10 1.446(11) .
N2 Zn 2.014(7) 3_666
O1 C1 1.356(11) .
O2 C2 1.358(11) .
O3 C19 1.320(11) .
O3 Zn 1.912(6) 3_666
O4 C20 1.339(13) .
C1 C6 1.394(12) .
C1 C2 1.419(12) .
C2 C3 1.396(13) .
C3 C4 1.392(12) .
C3 C7 1.427(12) .
C4 C5 1.367(13) .
C5 C6 1.374(14) .
C8 C13 1.399(12) .
C8 C9 1.419(12) .
C9 C10 1.372(11) .
C9 C14 1.492(13) .
C10 C11 1.393(12) .
C11 C12 1.422(12) .
C11 C15 1.508(11) .
C12 C13 1.364(11) .
C13 C16 1.517(12) .
C17 C18 1.443(13) .
C18 C19 1.399(14) .
C18 C23 1.447(12) .
C19 C20 1.467(13) .
C20 C21 1.342(14) .
C21 C22 1.420(16) .
C22 C23 1.400(14) .
O5 C24 1.528(18) .
O5 C27 1.532(17) .
C24 C25 1.429(19) .
C25 C26 1.44(2) .
C26 C27 1.475(19) .
O6 C30 1.40(5) .
O6 C29 1.45(3) .
C28 C29 1.43(4) .
C28 C30 1.43(4) 3_767
C28 C28 1.53(4) 3_767
C30 C28 1.43(4) 3_767

loop_
_geom_hbond_atom_site_label_D
_geom_hbond_atom_site_label_H
_geom_hbond_atom_site_label_A
_geom_hbond_distance_DH
_geom_hbond_distance_HA
_geom_hbond_distance_DA
_geom_hbond_angle_DHA
_geom_hbond_site_symmetry_A
O1 H1 O2 0.94 2.13 2.680(8) 116.1 .
O1 H1 O2 0.94 2.12 2.751(9) 122.8 3_665
O4 H4 O3 0.98 2.26 2.658(9) 102.8 .
O4 H4 O6 0.98 2.08 2.81(2) 129.8 .
